data_7059236
loop_
_publ_author_name
'Yadav, Reena'
'Singh, Suryabhan'
'Trivedi, Manoj'
'Kociok-K\"ohn, Gabriele'
'Rath, Nigam P.'
'K\"ohn, Randolf D.'
'Muddassir, Mohd.'
'Kumar, Abhinav'

_publ_section_title
;
 New main-group ferrocenyldithiocarbamates and conversion to ferrocene
 oxazolidine-2-thione and -2-one
;
_journal_issue 8
_journal_name_full 'New Journal of Chemistry'
_journal_page_first 3268
_journal_page_last 3277
_journal_paper_doi 10.1039/C9NJ06139H
_journal_volume 44
_journal_year 2020
_chemical_formula_moiety 'C42 H48 Fe3 N3 O3 S6 Sb, C2 H6 O'
_chemical_formula_sum 'C44 H54 Fe3 N3 O4 S6 Sb'
_chemical_formula_weight 1170.56
_space_group_crystal_system triclinic
_space_group_IT_number 2
_space_group_name_Hall '-P 1'
_space_group_name_H-M_alt 'P -1'
_atom_sites_solution_hydrogens geom
_audit_creation_method SHELXL-2014/8
_audit_update_record
;
2016-04-13 deposited with the CCDC.	2020-01-23 downloaded from the CCDC.
;
_cell_angle_alpha 101.456(2)
_cell_angle_beta 91.791(2)
_cell_angle_gamma 102.151(3)
_cell_formula_units_Z 2
_cell_length_a 10.5006(3)
_cell_length_b 12.6213(5)
_cell_length_c 18.8487(4)
_cell_measurement_reflns_used 7273
_cell_measurement_temperature 150(2)
_cell_measurement_theta_max 72.1150
_cell_measurement_theta_min 3.9250
_cell_volume 2386.46(13)
_computing_cell_refinement 'CrysAlisPro 1.171.38.41 (Rigaku OD, 2015)'
_computing_data_collection 'CrysAlisPro 1.171.38.41 (Rigaku OD, 2015)'
_computing_data_reduction 'CrysAlisPro 1.171.38.41 (Rigaku OD, 2015)'
_computing_molecular_graphics 'ORTEP3 for Windows - Farrugia, L. J. J. Appl. Crystallogr. 1997, 30, 565'
_computing_publication_material
;
 'WinGX publication routines, Farrugia, 
 L. J., J. Appl. Crystallogr., 1999, 32, 837-838
;
_computing_structure_refinement
;
 SHELXL-2014/8 (Sheldrick, 2014)
 Sheldrick GM (2008) Acta Crystallogr A64:112--122 and 
 C. B. H\"ubschle, G. M. Sheldrick and B. Dittrich
 ShelXle: a Qt graphical user interface for SHELXL
 J. Appl. Cryst., 44, (2011) 1281-1284.
;
_computing_structure_solution
; 
 SHELXT 
G.M.Sheldrick,Acta Crystallogr.,Sect. A: Found.Crystallogr., 2008, 64,112-122.
;
_diffrn_ambient_environment N~2~
_diffrn_ambient_temperature 150.01(10)
_diffrn_detector 'CCD plate'
_diffrn_detector_area_resol_mean 8.1150
_diffrn_detector_type EosS2
_diffrn_measured_fraction_theta_full 0.999
_diffrn_measured_fraction_theta_max 0.973
_diffrn_measurement_device 'four-circle diffractometer'
_diffrn_measurement_device_type 'SuperNova, Dual, Cu at zero, EosS2'
_diffrn_radiation_monochromator mirror
_diffrn_radiation_probe x-ray
_diffrn_radiation_type 'Cu K\a'
_diffrn_radiation_wavelength 1.54184
_diffrn_reflns_av_R_equivalents 0.0347
_diffrn_reflns_av_unetI/netI 0.0544
_diffrn_reflns_Laue_measured_fraction_full 0.999
_diffrn_reflns_Laue_measured_fraction_max 0.973
_diffrn_reflns_limit_h_max 12
_diffrn_reflns_limit_h_min -13
_diffrn_reflns_limit_k_max 15
_diffrn_reflns_limit_k_min -14
_diffrn_reflns_limit_l_max 15
_diffrn_reflns_limit_l_min -23
_diffrn_reflns_number 16263
_diffrn_reflns_point_group_measured_fraction_full 0.999
_diffrn_reflns_point_group_measured_fraction_max 0.973
_diffrn_reflns_theta_full 67.684
_diffrn_reflns_theta_max 73.037
_diffrn_reflns_theta_min 3.664
_diffrn_source 'micro-focus sealed X-ray tube'
_diffrn_source_type 'SuperNova (Cu) X-ray Source'
_exptl_absorpt_coefficient_mu 14.416
_exptl_absorpt_correction_T_max 0.575
_exptl_absorpt_correction_T_min 0.245
_exptl_absorpt_correction_type gaussian
_exptl_absorpt_process_details
;
CrysAlisPro 1.171.38.41 (Rigaku Oxford Diffraction, 2015)
Numerical absorption correction based on gaussian integration over
			a multifaceted crystal model
Empirical absorption correction using spherical harmonics,
 implemented in SCALE3 ABSPACK scaling algorithm.
;
_exptl_crystal_colour yellow
_exptl_crystal_density_diffrn 1.629
_exptl_crystal_description prism
_exptl_crystal_F_000 1192
_exptl_crystal_size_max 0.176
_exptl_crystal_size_mid 0.086
_exptl_crystal_size_min 0.053
_refine_diff_density_max 1.666
_refine_diff_density_min -1.056
_refine_diff_density_rms 0.108
_refine_ls_extinction_method none
_refine_ls_goodness_of_fit_ref 1.056
_refine_ls_hydrogen_treatment constr
_refine_ls_matrix_type full
_refine_ls_number_parameters 574
_refine_ls_number_reflns 9283
_refine_ls_number_restraints 0
_refine_ls_restrained_S_all 1.056
_refine_ls_R_factor_all 0.0609
_refine_ls_R_factor_gt 0.0504
_refine_ls_shift/su_max 0.001
_refine_ls_shift/su_mean 0.000
_refine_ls_structure_factor_coef Fsqd
_refine_ls_weighting_details 'w=1/[\s^2^(Fo^2^)+(0.0524P)^2^+5.1907P] where P=(Fo^2^+2Fc^2^)/3'
_refine_ls_weighting_scheme calc
_refine_ls_wR_factor_gt 0.1198
_refine_ls_wR_factor_ref 0.1263
_reflns_Friedel_coverage 0.000
_reflns_number_gt 7907
_reflns_number_total 9283
_reflns_threshold_expression 'I > 2\s(I)'
_cod_data_source_file c9nj06139h3.cif
_cod_data_source_block 2
_cod_depositor_comments
;Adding full bibliography for 7059233--7059237.cif.

 Adding full bibliography for 7059233--7059237.cif.
;
_cod_original_cell_volume 2386.45(13)
_cod_database_code 7059236
_shelx_shelxl_version_number 2014/8
_shelx_space_group_comment
;
The symmetry employed for this shelxl refinement is uniquely defined
by the following loop, which should always be used as a source of
symmetry information in preference to the above space-group names.
They are only intended as comments.
;
_shelx_estimated_absorpt_t_min 0.186
_shelx_estimated_absorpt_t_max 0.515
_oxdiff_exptl_absorpt_empirical_full_min 0.628
_oxdiff_exptl_absorpt_empirical_full_max 1.549
_oxdiff_exptl_absorpt_empirical_details
;
Empirical correction (ABSPACK) includes:
- Absorption correction using spherical harmonics
- Frame scaling
;

loop_
_space_group_symop_operation_xyz
'x, y, z'
'-x, -y, -z'

loop_
_atom_site_label
_atom_site_type_symbol
_atom_site_fract_x
_atom_site_fract_y
_atom_site_fract_z
_atom_site_U_iso_or_equiv
_atom_site_adp_type
_atom_site_occupancy
_atom_site_site_symmetry_order
_atom_site_calc_flag
_atom_site_refinement_flags_posn
_atom_site_refinement_flags_adp
_atom_site_refinement_flags_occupancy
_atom_site_disorder_assembly
_atom_site_disorder_group
Sb Sb 0.59257(3) 0.40712(3) 0.14642(2) 0.02868(9) Uani 1 1 d . . . . .
Fe1 Fe 1.15470(8) 0.67718(6) 0.28166(4) 0.03215(18) Uani 1 1 d . . . . .
Fe2 Fe 0.28763(9) 0.30587(7) 0.49080(4) 0.0377(2) Uani 1 1 d . . . . .
Fe3 Fe 0.71510(8) 1.02559(6) 0.35377(4) 0.03098(17) Uani 1 1 d . . . . .
S1 S 0.82121(13) 0.44272(12) 0.06979(7) 0.0367(3) Uani 1 1 d . . . . .
S2 S 0.79360(12) 0.38677(11) 0.21539(6) 0.0329(3) Uani 1 1 d . . . . .
S3 S 0.46057(13) 0.17210(11) 0.15176(6) 0.0345(3) Uani 1 1 d . . . . .
S4 S 0.47227(12) 0.38184(10) 0.25868(6) 0.0318(2) Uani 1 1 d . . . . .
S5 S 0.45817(13) 0.56502(12) 0.09175(7) 0.0380(3) Uani 1 1 d . . . . .
S6 S 0.65995(13) 0.60605(10) 0.21405(6) 0.0332(3) Uani 1 1 d . . . . .
N1 N 1.0189(4) 0.4236(3) 0.1543(2) 0.0319(9) Uani 1 1 d . . . . .
N2 N 0.2930(4) 0.1973(4) 0.2537(2) 0.0295(8) Uani 1 1 d . . . . .
N3 N 0.6005(4) 0.7640(4) 0.1544(2) 0.0303(9) Uani 1 1 d . . . . .
O1 O 1.1559(5) 0.2680(4) 0.0775(2) 0.0560(12) Uani 1 1 d . . . . .
H1 H 1.1378 0.2052 0.0496 0.084 Uiso 1 1 calc R U . . .
O2 O 0.0471(4) 0.1289(4) 0.1689(2) 0.0484(10) Uani 1 1 d . . . . .
H2 H 0.0702 0.1779 0.1447 0.073 Uiso 1 1 calc R U . . .
O3 O 0.7298(5) 0.8338(4) 0.0334(2) 0.0537(11) Uani 1 1 d . . . . .
H3 H 0.7488 0.9029 0.0487 0.081 Uiso 1 1 calc R U . . .
C1 C 0.8919(5) 0.4186(4) 0.1457(3) 0.0313(10) Uani 1 1 d . . . . .
C2 C 1.1074(6) 0.4491(5) 0.0983(3) 0.0394(12) Uani 1 1 d . . . . .
H2A H 1.1961 0.4841 0.1217 0.047 Uiso 1 1 calc R U . . .
H2B H 1.0774 0.5029 0.0738 0.047 Uiso 1 1 calc R U . . .
C3 C 1.1137(8) 0.3467(5) 0.0423(3) 0.0516(16) Uani 1 1 d . . . . .
H3A H 1.0264 0.3135 0.0166 0.062 Uiso 1 1 calc R U . . .
H3B H 1.1755 0.3670 0.0061 0.062 Uiso 1 1 calc R U . . .
C4 C 1.0824(5) 0.4072(4) 0.2212(3) 0.0319(10) Uani 1 1 d . . . . .
H4A H 1.1519 0.3666 0.2072 0.038 Uiso 1 1 calc R U . . .
H4B H 1.0167 0.3592 0.2443 0.038 Uiso 1 1 calc R U . . .
C5 C 1.1414(5) 0.5101(4) 0.2767(3) 0.0310(10) Uani 1 1 d . . . . .
C6 C 1.2744(5) 0.5692(5) 0.2825(3) 0.0368(11) Uani 1 1 d . . . . .
H6 H 1.3368 0.5556 0.2483 0.044 Uiso 1 1 calc R U . . .
C7 C 1.2984(6) 0.6516(5) 0.3476(3) 0.0428(13) Uani 1 1 d . . . . .
H7 H 1.3791 0.7021 0.3648 0.051 Uiso 1 1 calc R U . . .
C8 C 1.1793(6) 0.6448(5) 0.3824(3) 0.0417(12) Uani 1 1 d . . . . .
H8 H 1.1665 0.6904 0.4269 0.050 Uiso 1 1 calc R U . . .
C9 C 1.0828(5) 0.5578(4) 0.3389(3) 0.0362(11) Uani 1 1 d . . . . .
H9 H 0.9945 0.5354 0.3494 0.043 Uiso 1 1 calc R U . . .
C10 C 1.0234(7) 0.7725(6) 0.2707(4) 0.0549(17) Uani 1 1 d . . . . .
H10 H 0.9453 0.7717 0.2948 0.066 Uiso 1 1 calc R U . . .
C11 C 1.0362(7) 0.7079(5) 0.2024(4) 0.0490(15) Uani 1 1 d . . . . .
H11 H 0.9675 0.6558 0.1722 0.059 Uiso 1 1 calc R U . . .
C12 C 1.1675(7) 0.7332(5) 0.1863(4) 0.0496(15) Uani 1 1 d . . . . .
H12 H 1.2025 0.7010 0.1435 0.060 Uiso 1 1 calc R U . . .
C13 C 1.2375(6) 0.8135(5) 0.2435(4) 0.0489(15) Uani 1 1 d . . . . .
H13 H 1.3284 0.8454 0.2463 0.059 Uiso 1 1 calc R U . . .
C14 C 1.1507(7) 0.8398(5) 0.2971(4) 0.0530(16) Uani 1 1 d . . . . .
H14 H 1.1725 0.8920 0.3419 0.064 Uiso 1 1 calc R U . . .
C15 C 0.3984(5) 0.2435(4) 0.2229(2) 0.0281(9) Uani 1 1 d . . . . .
C16 C 0.2295(6) 0.0798(4) 0.2296(3) 0.0374(11) Uani 1 1 d . . . . .
H16A H 0.1803 0.0544 0.2693 0.045 Uiso 1 1 calc R U . . .
H16B H 0.2973 0.0362 0.2192 0.045 Uiso 1 1 calc R U . . .
C17 C 0.1366(6) 0.0577(5) 0.1622(3) 0.0454(13) Uani 1 1 d . . . . .
H17A H 0.1881 0.0677 0.1199 0.054 Uiso 1 1 calc R U . . .
H17B H 0.0870 -0.0203 0.1527 0.054 Uiso 1 1 calc R U . . .
C18 C 0.2455(5) 0.2575(5) 0.3197(2) 0.0314(10) Uani 1 1 d . . . . .
H18A H 0.1495 0.2323 0.3190 0.038 Uiso 1 1 calc R U . . .
H18B H 0.2659 0.3380 0.3204 0.038 Uiso 1 1 calc R U . . .
C19 C 0.3089(5) 0.2370(5) 0.3863(3) 0.0368(12) Uani 1 1 d . . . . .
C20 C 0.4318(6) 0.2934(8) 0.4211(3) 0.064(2) Uani 1 1 d . . . . .
H20 H 0.4894 0.3526 0.4066 0.077 Uiso 1 1 calc R U . . .
C21 C 0.4557(7) 0.2467(8) 0.4823(3) 0.069(2) Uani 1 1 d . . . . .
H21 H 0.5309 0.2703 0.5157 0.083 Uiso 1 1 calc R U . . .
C22 C 0.3485(7) 0.1602(6) 0.4841(3) 0.0515(16) Uani 1 1 d . . . . .
H22 H 0.3378 0.1147 0.5190 0.062 Uiso 1 1 calc R U . . .
C23 C 0.2586(7) 0.1524(5) 0.4244(3) 0.0418(13) Uani 1 1 d . . . . .
H23 H 0.1782 0.0995 0.4120 0.050 Uiso 1 1 calc R U . . .
C24 C 0.2734(14) 0.4652(7) 0.5174(5) 0.109(5) Uani 1 1 d . . . . .
H24 H 0.3227 0.5243 0.4986 0.131 Uiso 1 1 calc R U . . .
C25 C 0.3092(12) 0.4301(7) 0.5799(4) 0.092(3) Uani 1 1 d . . . . .
H25 H 0.3868 0.4615 0.6108 0.111 Uiso 1 1 calc R U . . .
C26 C 0.2112(8) 0.3416(7) 0.5887(3) 0.063(2) Uani 1 1 d . . . . .
H26 H 0.2098 0.3025 0.6269 0.075 Uiso 1 1 calc R U . . .
C27 C 0.1134(9) 0.3196(9) 0.5305(4) 0.079(3) Uani 1 1 d . . . . .
H27 H 0.0360 0.2627 0.5221 0.095 Uiso 1 1 calc R U . . .
C28 C 0.1532(13) 0.3982(8) 0.4876(4) 0.098(4) Uani 1 1 d . . . . .
H28 H 0.1060 0.4046 0.4454 0.117 Uiso 1 1 calc R U . . .
C29 C 0.5735(5) 0.6570(4) 0.1520(2) 0.0291(10) Uani 1 1 d . . . . .
C30 C 0.5359(6) 0.8115(5) 0.1021(3) 0.0401(13) Uani 1 1 d . . . . .
H30A H 0.5447 0.8917 0.1217 0.048 Uiso 1 1 calc R U . . .
H30B H 0.4416 0.7761 0.0956 0.048 Uiso 1 1 calc R U . . .
C31 C 0.5935(7) 0.7955(6) 0.0289(3) 0.0493(15) Uani 1 1 d . . . . .
H31A H 0.5714 0.7157 0.0058 0.059 Uiso 1 1 calc R U . . .
H31B H 0.5529 0.8352 -0.0027 0.059 Uiso 1 1 calc R U . . .
C32 C 0.6969(5) 0.8460(4) 0.2080(3) 0.0305(10) Uani 1 1 d . . . . .
H32A H 0.7516 0.8990 0.1830 0.037 Uiso 1 1 calc R U . . .
H32B H 0.7550 0.8073 0.2304 0.037 Uiso 1 1 calc R U . . .
C33 C 0.6301(5) 0.9079(4) 0.2659(3) 0.0290(10) Uani 1 1 d . . . . .
C34 C 0.5892(5) 0.8741(4) 0.3314(3) 0.0299(10) Uani 1 1 d . . . . .
H34 H 0.6017 0.8091 0.3462 0.036 Uiso 1 1 calc R U . . .
C35 C 0.5266(5) 0.9552(5) 0.3704(3) 0.0402(12) Uani 1 1 d . . . . .
H35 H 0.4898 0.9539 0.4157 0.048 Uiso 1 1 calc R U . . .
C36 C 0.5293(6) 1.0382(5) 0.3291(3) 0.0436(13) Uani 1 1 d . . . . .
H36 H 0.4942 1.1023 0.3424 0.052 Uiso 1 1 calc R U . . .
C37 C 0.5928(6) 1.0103(5) 0.2649(3) 0.0385(12) Uani 1 1 d . . . . .
H37 H 0.6078 1.0519 0.2279 0.046 Uiso 1 1 calc R U . . .
C38 C 0.8141(8) 1.0988(6) 0.4512(4) 0.0599(18) Uani 1 1 d . . . . .
H38 H 0.7788 1.0998 0.4971 0.072 Uiso 1 1 calc R U . . .
C39 C 0.8137(7) 1.1785(5) 0.4084(4) 0.062(2) Uani 1 1 d . . . . .
H39 H 0.7796 1.2432 0.4210 0.074 Uiso 1 1 calc R U . . .
C40 C 0.8722(7) 1.1461(6) 0.3438(4) 0.0582(18) Uani 1 1 d . . . . .
H40 H 0.8833 1.1844 0.3050 0.070 Uiso 1 1 calc R U . . .
C41 C 0.9119(6) 1.0455(6) 0.3469(4) 0.0550(16) Uani 1 1 d . . . . .
H41 H 0.9543 1.0050 0.3106 0.066 Uiso 1 1 calc R U . . .
C42 C 0.8763(6) 1.0168(6) 0.4141(4) 0.0553(17) Uani 1 1 d . . . . .
H42 H 0.8911 0.9503 0.4316 0.066 Uiso 1 1 calc R U . . .
O4 O 0.8034(5) 1.0460(4) 0.0986(3) 0.0645(14) Uani 1 1 d . . . . .
H4 H 0.8746 1.0428 0.1187 0.097 Uiso 1 1 calc R U . A 1
C51 C 0.828(2) 1.1205(14) 0.0488(11) 0.066(4) Uani 0.5 1 d . . P B 1
H51A H 0.8980 1.1032 0.0172 0.079 Uiso 0.5 1 calc R U P B 1
H51B H 0.8549 1.1985 0.0755 0.079 Uiso 0.5 1 calc R U P B 1
C52 C 0.6967(18) 1.1002(18) 0.0035(12) 0.064(5) Uani 0.5 1 d . . P B 1
H52A H 0.6875 1.1690 -0.0106 0.097 Uiso 0.5 1 calc R U P B 1
H52B H 0.6247 1.0761 0.0326 0.097 Uiso 0.5 1 calc R U P B 1
H52C H 0.6946 1.0427 -0.0402 0.097 Uiso 0.5 1 calc R U P B 1
C51A C 0.7672(18) 1.1301(15) 0.0694(10) 0.059(5) Uani 0.5 1 d . . P B 2
H51C H 0.8263 1.2015 0.0926 0.071 Uiso 0.5 1 calc R U P B 2
H51D H 0.6778 1.1347 0.0827 0.071 Uiso 0.5 1 calc R U P B 2
C52A C 0.769(3) 1.118(3) -0.0066(17) 0.113(10) Uani 0.5 1 d . . P B 2
H52D H 0.8599 1.1332 -0.0196 0.169 Uiso 0.5 1 calc R U P B 2
H52E H 0.7237 1.1706 -0.0225 0.169 Uiso 0.5 1 calc R U P B 2
H52F H 0.7253 1.0423 -0.0304 0.169 Uiso 0.5 1 calc R U P B 2

loop_
_atom_site_aniso_label
_atom_site_aniso_U_11
_atom_site_aniso_U_22
_atom_site_aniso_U_33
_atom_site_aniso_U_23
_atom_site_aniso_U_13
_atom_site_aniso_U_12
Sb 0.03152(17) 0.03049(16) 0.02544(15) 0.00992(11) 0.00224(11) 0.00615(12)
Fe1 0.0310(4) 0.0269(4) 0.0424(4) 0.0130(3) 0.0026(3) 0.0096(3)
Fe2 0.0446(5) 0.0400(5) 0.0257(4) 0.0099(3) -0.0013(3) 0.0007(4)
Fe3 0.0326(4) 0.0274(4) 0.0329(4) 0.0054(3) -0.0019(3) 0.0081(3)
S1 0.0425(7) 0.0449(7) 0.0288(6) 0.0194(5) 0.0070(5) 0.0120(6)
S2 0.0335(6) 0.0423(7) 0.0278(5) 0.0177(5) 0.0070(4) 0.0088(5)
S3 0.0457(7) 0.0325(6) 0.0292(6) 0.0105(5) 0.0072(5) 0.0130(5)
S4 0.0344(6) 0.0317(6) 0.0292(5) 0.0077(5) 0.0051(4) 0.0056(5)
S5 0.0373(7) 0.0421(7) 0.0327(6) 0.0052(5) -0.0051(5) 0.0082(5)
S6 0.0379(6) 0.0326(6) 0.0291(5) 0.0091(5) -0.0043(5) 0.0062(5)
N1 0.041(2) 0.026(2) 0.033(2) 0.0103(17) 0.0105(18) 0.0131(18)
N2 0.033(2) 0.033(2) 0.0259(19) 0.0123(16) 0.0013(16) 0.0086(17)
N3 0.037(2) 0.038(2) 0.0200(18) 0.0086(16) 0.0036(16) 0.0161(18)
O1 0.087(4) 0.042(2) 0.056(3) 0.024(2) 0.035(2) 0.034(2)
O2 0.043(2) 0.046(2) 0.057(3) 0.015(2) -0.0040(19) 0.0066(19)
O3 0.078(3) 0.049(3) 0.042(2) 0.016(2) 0.027(2) 0.023(2)
C1 0.041(3) 0.024(2) 0.032(2) 0.0090(18) 0.003(2) 0.009(2)
C2 0.045(3) 0.036(3) 0.046(3) 0.020(2) 0.020(2) 0.015(2)
C3 0.078(5) 0.047(3) 0.044(3) 0.024(3) 0.030(3) 0.029(3)
C4 0.037(3) 0.028(2) 0.039(3) 0.016(2) 0.008(2) 0.015(2)
C5 0.039(3) 0.028(2) 0.035(2) 0.016(2) 0.006(2) 0.019(2)
C6 0.030(3) 0.039(3) 0.052(3) 0.023(2) 0.008(2) 0.017(2)
C7 0.040(3) 0.040(3) 0.050(3) 0.017(3) -0.007(2) 0.008(2)
C8 0.053(3) 0.038(3) 0.035(3) 0.009(2) 0.002(2) 0.011(3)
C9 0.035(3) 0.035(3) 0.042(3) 0.016(2) 0.009(2) 0.010(2)
C10 0.052(4) 0.050(4) 0.080(5) 0.035(3) 0.014(3) 0.029(3)
C11 0.053(4) 0.036(3) 0.063(4) 0.023(3) -0.014(3) 0.011(3)
C12 0.060(4) 0.041(3) 0.056(4) 0.028(3) 0.008(3) 0.012(3)
C13 0.038(3) 0.036(3) 0.078(4) 0.033(3) -0.004(3) 0.003(2)
C14 0.075(5) 0.027(3) 0.060(4) 0.009(3) -0.005(3) 0.021(3)
C15 0.033(2) 0.032(2) 0.024(2) 0.0139(18) 0.0011(18) 0.010(2)
C16 0.046(3) 0.033(3) 0.036(3) 0.016(2) 0.004(2) 0.006(2)
C17 0.051(3) 0.033(3) 0.050(3) 0.008(2) -0.004(3) 0.007(3)
C18 0.031(2) 0.042(3) 0.026(2) 0.017(2) 0.0049(19) 0.009(2)
C19 0.029(3) 0.065(4) 0.022(2) 0.018(2) 0.0055(19) 0.017(2)
C20 0.036(3) 0.117(7) 0.040(3) 0.041(4) 0.002(3) -0.003(4)
C21 0.042(4) 0.142(8) 0.034(3) 0.036(4) 0.000(3) 0.028(4)
C22 0.071(4) 0.070(4) 0.030(3) 0.024(3) 0.015(3) 0.039(4)
C23 0.065(4) 0.045(3) 0.024(2) 0.011(2) 0.010(2) 0.024(3)
C24 0.225(15) 0.041(4) 0.056(5) -0.004(4) -0.023(7) 0.034(6)
C25 0.160(10) 0.053(5) 0.046(4) -0.014(4) -0.024(5) 0.012(6)
C26 0.080(5) 0.077(5) 0.033(3) 0.000(3) 0.009(3) 0.033(4)
C27 0.065(5) 0.119(8) 0.054(4) -0.016(5) 0.003(4) 0.054(5)
C28 0.181(11) 0.095(7) 0.037(4) -0.010(4) -0.015(5) 0.102(8)
C29 0.029(2) 0.040(3) 0.022(2) 0.0091(19) 0.0056(17) 0.013(2)
C30 0.053(3) 0.049(3) 0.025(2) 0.014(2) -0.002(2) 0.021(3)
C31 0.070(4) 0.051(4) 0.028(3) 0.013(2) 0.009(3) 0.011(3)
C32 0.032(2) 0.034(3) 0.028(2) 0.0092(19) 0.0047(19) 0.010(2)
C33 0.031(2) 0.031(2) 0.025(2) 0.0069(18) -0.0009(18) 0.0064(19)
C34 0.030(2) 0.032(2) 0.027(2) 0.0051(19) 0.0005(18) 0.004(2)
C35 0.033(3) 0.051(3) 0.036(3) 0.002(2) 0.007(2) 0.014(2)
C36 0.041(3) 0.046(3) 0.046(3) 0.002(3) -0.003(2) 0.023(3)
C37 0.044(3) 0.042(3) 0.034(3) 0.010(2) -0.005(2) 0.017(2)
C38 0.066(4) 0.052(4) 0.046(3) -0.005(3) -0.019(3) -0.002(3)
C39 0.061(4) 0.028(3) 0.083(5) -0.002(3) -0.020(4) -0.003(3)
C40 0.049(4) 0.045(4) 0.076(5) 0.021(3) -0.005(3) -0.007(3)
C41 0.033(3) 0.050(4) 0.075(5) 0.004(3) 0.001(3) 0.001(3)
C42 0.043(3) 0.045(3) 0.073(4) 0.009(3) -0.026(3) 0.006(3)
O4 0.069(3) 0.052(3) 0.069(3) 0.013(2) -0.018(3) 0.010(2)
C51 0.072(13) 0.044(8) 0.074(12) 0.007(8) -0.018(10) 0.004(9)
C52 0.070(12) 0.067(12) 0.060(10) 0.006(8) -0.015(9) 0.034(11)
C51A 0.056(10) 0.051(9) 0.083(12) 0.022(8) 0.020(9) 0.030(8)
C52A 0.13(3) 0.083(16) 0.11(2) 0.010(14) 0.00(2) 0.00(2)

loop_
_atom_type_symbol
_atom_type_description
_atom_type_scat_dispersion_real
_atom_type_scat_dispersion_imag
_atom_type_scat_source
C C 0.0181 0.0091 'International Tables Vol C Tables 4.2.6.8 and 6.1.1.4'
H H 0.0000 0.0000 'International Tables Vol C Tables 4.2.6.8 and 6.1.1.4'
N N 0.0311 0.0180 'International Tables Vol C Tables 4.2.6.8 and 6.1.1.4'
O O 0.0492 0.0322 'International Tables Vol C Tables 4.2.6.8 and 6.1.1.4'
S S 0.3331 0.5567 'International Tables Vol C Tables 4.2.6.8 and 6.1.1.4'
Fe Fe -1.1336 3.1974 'International Tables Vol C Tables 4.2.6.8 and 6.1.1.4'
Sb Sb -0.0562 5.8946 'International Tables Vol C Tables 4.2.6.8 and 6.1.1.4'

loop_
_exptl_crystal_face_index_h
_exptl_crystal_face_index_k
_exptl_crystal_face_index_l
_exptl_crystal_face_perp_dist
-2 -7 0 0.0328
-1 -2 12 0.0194
0 0 -12 0.0248
-7 2 -1 0.0741
7 -2 1 0.0780
-2 -7 -2 0.0337
-1 -1 12 0.0172
2 7 0 0.0460

loop_
_geom_angle_atom_site_label_1
_geom_angle_atom_site_label_2
_geom_angle_atom_site_label_3
_geom_angle
S6 Sb S2 83.40(4)
S6 Sb S4 83.30(4)
S2 Sb S4 86.95(4)
S6 Sb S1 88.46(4)
S2 Sb S1 66.96(4)
S4 Sb S1 153.41(4)
S6 Sb S5 64.62(4)
S2 Sb S5 145.52(4)
S4 Sb S5 101.01(4)
S1 Sb S5 98.13(4)
S6 Sb S3 146.80(4)
S2 Sb S3 89.77(4)
S4 Sb S3 63.87(4)
S1 Sb S3 118.58(4)
S5 Sb S3 123.97(4)
C14 Fe1 C13 40.9(3)
C14 Fe1 C8 106.4(3)
C13 Fe1 C8 129.1(3)
C14 Fe1 C6 143.9(3)
C13 Fe1 C6 113.3(2)
C8 Fe1 C6 68.4(2)
C14 Fe1 C10 41.4(3)
C13 Fe1 C10 68.6(3)
C8 Fe1 C10 115.8(3)
C6 Fe1 C10 173.4(3)
C14 Fe1 C7 111.5(3)
C13 Fe1 C7 105.3(2)
C8 Fe1 C7 40.8(2)
C6 Fe1 C7 40.7(2)
C10 Fe1 C7 145.8(3)
C14 Fe1 C9 131.9(3)
C13 Fe1 C9 169.3(3)
C8 Fe1 C9 40.7(2)
C6 Fe1 C9 68.2(2)
C10 Fe1 C9 111.2(3)
C7 Fe1 C9 68.6(2)
C14 Fe1 C12 68.0(3)
C13 Fe1 C12 39.7(3)
C8 Fe1 C12 167.8(3)
C6 Fe1 C12 109.4(3)
C10 Fe1 C12 67.7(3)
C7 Fe1 C12 129.7(3)
C9 Fe1 C12 150.8(3)
C14 Fe1 C11 68.2(3)
C13 Fe1 C11 67.3(2)
C8 Fe1 C11 149.6(3)
C6 Fe1 C11 134.0(3)
C10 Fe1 C11 40.1(3)
C7 Fe1 C11 169.5(3)
C9 Fe1 C11 119.9(2)
C12 Fe1 C11 39.9(3)
C14 Fe1 C5 172.3(3)
C13 Fe1 C5 146.8(3)
C8 Fe1 C5 68.5(2)
C6 Fe1 C5 40.7(2)
C10 Fe1 C5 134.7(3)
C7 Fe1 C5 68.6(2)
C9 Fe1 C5 40.5(2)
C12 Fe1 C5 118.2(2)
C11 Fe1 C5 113.1(2)
C24 Fe2 C28 40.5(5)
C24 Fe2 C27 68.5(5)
C28 Fe2 C27 40.7(4)
C24 Fe2 C25 40.7(3)
C28 Fe2 C25 68.1(4)
C27 Fe2 C25 68.5(4)
C24 Fe2 C19 119.8(3)
C28 Fe2 C19 106.5(3)
C27 Fe2 C19 124.0(3)
C25 Fe2 C19 155.6(4)
C24 Fe2 C26 67.9(4)
C28 Fe2 C26 68.1(3)
C27 Fe2 C26 41.0(3)
C25 Fe2 C26 40.0(4)
C19 Fe2 C26 162.1(3)
C24 Fe2 C23 154.7(3)
C28 Fe2 C23 119.7(3)
C27 Fe2 C23 106.6(3)
C25 Fe2 C23 162.6(3)
C19 Fe2 C23 40.9(2)
C26 Fe2 C23 125.6(3)
C24 Fe2 C20 108.9(5)
C28 Fe2 C20 125.8(4)
C27 Fe2 C20 161.8(3)
C25 Fe2 C20 122.2(4)
C19 Fe2 C20 40.4(2)
C26 Fe2 C20 156.4(3)
C23 Fe2 C20 67.5(3)
C24 Fe2 C22 163.6(4)
C28 Fe2 C22 154.5(4)
C27 Fe2 C22 119.7(4)
C25 Fe2 C22 126.1(3)
C19 Fe2 C22 69.0(2)
C26 Fe2 C22 108.1(3)
C23 Fe2 C22 40.6(2)
C20 Fe2 C22 67.9(3)
C24 Fe2 C21 127.3(5)
C28 Fe2 C21 163.9(5)
C27 Fe2 C21 154.7(4)
C25 Fe2 C21 109.3(4)
C19 Fe2 C21 68.8(2)
C26 Fe2 C21 121.0(3)
C23 Fe2 C21 67.6(3)
C20 Fe2 C21 40.9(3)
C22 Fe2 C21 39.9(3)
C38 Fe3 C33 161.1(3)
C38 Fe3 C37 157.1(3)
C33 Fe3 C37 41.2(2)
C38 Fe3 C40 68.5(3)
C33 Fe3 C40 120.5(3)
C37 Fe3 C40 104.6(3)
C38 Fe3 C36 122.8(3)
C33 Fe3 C36 68.8(2)
C37 Fe3 C36 40.8(2)
C40 Fe3 C36 121.4(3)
C38 Fe3 C39 40.6(3)
C33 Fe3 C39 156.3(3)
C37 Fe3 C39 120.3(3)
C40 Fe3 C39 40.4(3)
C36 Fe3 C39 106.9(3)
C38 Fe3 C34 125.1(3)
C33 Fe3 C34 41.22(19)
C37 Fe3 C34 69.3(2)
C40 Fe3 C34 158.0(3)
C36 Fe3 C34 68.5(2)
C39 Fe3 C34 160.9(3)
C38 Fe3 C41 68.7(3)
C33 Fe3 C41 106.3(3)
C37 Fe3 C41 121.3(3)
C40 Fe3 C41 41.0(3)
C36 Fe3 C41 157.8(3)
C39 Fe3 C41 68.4(3)
C34 Fe3 C41 122.9(2)
C38 Fe3 C42 40.7(3)
C33 Fe3 C42 123.7(2)
C37 Fe3 C42 159.0(3)
C40 Fe3 C42 68.7(3)
C36 Fe3 C42 159.6(3)
C39 Fe3 C42 68.3(3)
C34 Fe3 C42 109.1(2)
C41 Fe3 C42 40.9(3)
C38 Fe3 C35 109.0(3)
C33 Fe3 C35 69.0(2)
C37 Fe3 C35 69.0(2)
C40 Fe3 C35 158.5(3)
C36 Fe3 C35 40.6(2)
C39 Fe3 C35 123.8(3)
C34 Fe3 C35 40.8(2)
C41 Fe3 C35 159.8(3)
C42 Fe3 C35 124.3(3)
C1 S1 Sb 82.56(19)
C1 S2 Sb 91.57(17)
C15 S3 Sb 79.33(17)
C15 S4 Sb 94.02(16)
C29 S5 Sb 80.40(17)
C29 S6 Sb 94.51(18)
C1 N1 C2 122.0(4)
C1 N1 C4 122.9(4)
C2 N1 C4 115.1(4)
C15 N2 C16 121.5(4)
C15 N2 C18 122.0(4)
C16 N2 C18 116.1(4)
C29 N3 C30 121.3(4)
C29 N3 C32 124.1(4)
C30 N3 C32 114.6(4)
C3 O1 H1 109.5
C17 O2 H2 109.5
C31 O3 H3 109.5
N1 C1 S1 122.3(4)
N1 C1 S2 118.8(4)
S1 C1 S2 118.9(3)
N1 C2 C3 112.2(5)
N1 C2 H2A 109.2
C3 C2 H2A 109.2
N1 C2 H2B 109.2
C3 C2 H2B 109.2
H2A C2 H2B 107.9
O1 C3 C2 109.5(5)
O1 C3 H3A 109.8
C2 C3 H3A 109.8
O1 C3 H3B 109.8
C2 C3 H3B 109.8
H3A C3 H3B 108.2
N1 C4 C5 116.2(4)
N1 C4 H4A 108.2
C5 C4 H4A 108.2
N1 C4 H4B 108.2
C5 C4 H4B 108.2
H4A C4 H4B 107.4
C6 C5 C9 107.1(5)
C6 C5 C4 125.4(5)
C9 C5 C4 126.9(5)
C6 C5 Fe1 68.7(3)
C9 C5 Fe1 69.2(3)
C4 C5 Fe1 133.7(3)
C7 C6 C5 108.9(5)
C7 C6 Fe1 69.7(3)
C5 C6 Fe1 70.7(3)
C7 C6 H6 125.5
C5 C6 H6 125.5
Fe1 C6 H6 125.7
C6 C7 C8 107.4(5)
C6 C7 Fe1 69.6(3)
C8 C7 Fe1 69.5(3)
C6 C7 H7 126.3
C8 C7 H7 126.3
Fe1 C7 H7 126.2
C9 C8 C7 108.3(5)
C9 C8 Fe1 70.2(3)
C7 C8 Fe1 69.7(3)
C9 C8 H8 125.9
C7 C8 H8 125.9
Fe1 C8 H8 125.8
C8 C9 C5 108.3(5)
C8 C9 Fe1 69.1(3)
C5 C9 Fe1 70.2(3)
C8 C9 H9 125.9
C5 C9 H9 125.9
Fe1 C9 H9 126.4
C11 C10 C14 107.2(6)
C11 C10 Fe1 70.7(3)
C14 C10 Fe1 68.7(3)
C11 C10 H10 126.4
C14 C10 H10 126.4
Fe1 C10 H10 125.9
C12 C11 C10 108.6(6)
C12 C11 Fe1 69.9(3)
C10 C11 Fe1 69.2(3)
C12 C11 H11 125.7
C10 C11 H11 125.7
Fe1 C11 H11 126.8
C13 C12 C11 108.5(6)
C13 C12 Fe1 69.2(4)
C11 C12 Fe1 70.2(3)
C13 C12 H12 125.7
C11 C12 H12 125.7
Fe1 C12 H12 126.4
C12 C13 C14 108.7(6)
C12 C13 Fe1 71.0(3)
C14 C13 Fe1 69.2(3)
C12 C13 H13 125.7
C14 C13 H13 125.7
Fe1 C13 H13 125.6
C13 C14 C10 107.0(6)
C13 C14 Fe1 69.9(3)
C10 C14 Fe1 69.9(3)
C13 C14 H14 126.5
C10 C14 H14 126.5
Fe1 C14 H14 125.3
N2 C15 S3 122.3(4)
N2 C15 S4 118.0(4)
S3 C15 S4 119.7(3)
N2 C16 C17 112.7(4)
N2 C16 H16A 109.1
C17 C16 H16A 109.1
N2 C16 H16B 109.1
C17 C16 H16B 109.1
H16A C16 H16B 107.8
O2 C17 C16 112.7(5)
O2 C17 H17A 109.1
C16 C17 H17A 109.1
O2 C17 H17B 109.1
C16 C17 H17B 109.1
H17A C17 H17B 107.8
N2 C18 C19 110.3(4)
N2 C18 H18A 109.6
C19 C18 H18A 109.6
N2 C18 H18B 109.6
C19 C18 H18B 109.6
H18A C18 H18B 108.1
C20 C19 C23 106.8(5)
C20 C19 C18 126.9(5)
C23 C19 C18 126.2(5)
C20 C19 Fe2 70.4(4)
C23 C19 Fe2 70.1(3)
C18 C19 Fe2 126.8(4)
C19 C20 C21 108.8(6)
C19 C20 Fe2 69.2(3)
C21 C20 Fe2 69.9(4)
C19 C20 H20 125.6
C21 C20 H20 125.6
Fe2 C20 H20 126.9
C22 C21 C20 107.7(6)
C22 C21 Fe2 70.0(4)
C20 C21 Fe2 69.2(4)
C22 C21 H21 126.1
C20 C21 H21 126.1
Fe2 C21 H21 126.3
C21 C22 C23 107.8(5)
C21 C22 Fe2 70.2(4)
C23 C22 Fe2 69.3(3)
C21 C22 H22 126.1
C23 C22 H22 126.1
Fe2 C22 H22 126.0
C22 C23 C19 108.8(6)
C22 C23 Fe2 70.1(4)
C19 C23 Fe2 69.0(3)
C22 C23 H23 125.6
C19 C23 H23 125.6
Fe2 C23 H23 126.9
C28 C24 C25 108.1(10)
C28 C24 Fe2 70.0(5)
C25 C24 Fe2 70.3(5)
C28 C24 H24 125.9
C25 C24 H24 125.9
Fe2 C24 H24 125.4
C26 C25 C24 108.1(9)
C26 C25 Fe2 70.5(4)
C24 C25 Fe2 69.0(4)
C26 C25 H25 125.9
C24 C25 H25 125.9
Fe2 C25 H25 126.1
C25 C26 C27 108.2(8)
C25 C26 Fe2 69.5(5)
C27 C26 Fe2 68.9(4)
C25 C26 H26 125.9
C27 C26 H26 125.9
Fe2 C26 H26 127.2
C28 C27 C26 106.9(9)
C28 C27 Fe2 69.3(5)
C26 C27 Fe2 70.1(4)
C28 C27 H27 126.6
C26 C27 H27 126.6
Fe2 C27 H27 125.6
C24 C28 C27 108.6(7)
C24 C28 Fe2 69.6(6)
C27 C28 Fe2 70.0(4)
C24 C28 H28 125.7
C27 C28 H28 125.7
Fe2 C28 H28 126.4
N3 C29 S5 123.2(4)
N3 C29 S6 118.5(4)
S5 C29 S6 118.4(3)
N3 C30 C31 112.0(5)
N3 C30 H30A 109.2
C31 C30 H30A 109.2
N3 C30 H30B 109.2
C31 C30 H30B 109.2
H30A C30 H30B 107.9
O3 C31 C30 113.4(5)
O3 C31 H31A 108.9
C30 C31 H31A 108.9
O3 C31 H31B 108.9
C30 C31 H31B 108.9
H31A C31 H31B 107.7
N3 C32 C33 111.0(4)
N3 C32 H32A 109.4
C33 C32 H32A 109.4
N3 C32 H32B 109.4
C33 C32 H32B 109.4
H32A C32 H32B 108.0
C37 C33 C34 107.9(4)
C37 C33 C32 125.9(5)
C34 C33 C32 126.2(4)
C37 C33 Fe3 69.5(3)
C34 C33 Fe3 69.8(3)
C32 C33 Fe3 127.4(4)
C35 C34 C33 108.0(5)
C35 C34 Fe3 70.1(3)
C33 C34 Fe3 69.0(3)
C35 C34 H34 126.0
C33 C34 H34 126.0
Fe3 C34 H34 126.5
C36 C35 C34 107.5(5)
C36 C35 Fe3 69.1(3)
C34 C35 Fe3 69.1(3)
C36 C35 H35 126.3
C34 C35 H35 126.3
Fe3 C35 H35 127.1
C37 C36 C35 109.1(5)
C37 C36 Fe3 69.4(3)
C35 C36 Fe3 70.3(3)
C37 C36 H36 125.4
C35 C36 H36 125.4
Fe3 C36 H36 126.5
C36 C37 C33 107.4(5)
C36 C37 Fe3 69.8(3)
C33 C37 Fe3 69.3(3)
C36 C37 H37 126.3
C33 C37 H37 126.3
Fe3 C37 H37 126.2
C39 C38 C42 108.3(7)
C39 C38 Fe3 70.2(4)
C42 C38 Fe3 70.3(4)
C39 C38 H38 125.8
C42 C38 H38 125.8
Fe3 C38 H38 125.3
C40 C39 C38 108.5(7)
C40 C39 Fe3 69.7(4)
C38 C39 Fe3 69.3(4)
C40 C39 H39 125.7
C38 C39 H39 125.7
Fe3 C39 H39 126.9
C39 C40 C41 107.9(7)
C39 C40 Fe3 69.9(4)
C41 C40 Fe3 69.6(4)
C39 C40 H40 126.1
C41 C40 H40 126.1
Fe3 C40 H40 126.0
C42 C41 C40 107.6(6)
C42 C41 Fe3 69.8(4)
C40 C41 Fe3 69.3(4)
C42 C41 H41 126.2
C40 C41 H41 126.2
Fe3 C41 H41 126.3
C38 C42 C41 107.6(6)
C38 C42 Fe3 69.0(3)
C41 C42 Fe3 69.4(4)
C38 C42 H42 126.2
C41 C42 H42 126.2
Fe3 C42 H42 126.2
C51 O4 H4 109.5
O4 C51 C52 104.6(15)
O4 C51 H51A 110.8
C52 C51 H51A 110.8
O4 C51 H51B 110.8
C52 C51 H51B 110.8
H51A C51 H51B 108.9
C51 C52 H52A 109.5
C51 C52 H52B 109.5
H52A C52 H52B 109.5
C51 C52 H52C 109.5
H52A C52 H52C 109.5
H52B C52 H52C 109.5
O4 C51A C52A 116.2(19)
O4 C51A H51C 108.2
C52A C51A H51C 108.2
O4 C51A H51D 108.2
C52A C51A H51D 108.2
H51C C51A H51D 107.4
C51A C52A H52D 109.5
C51A C52A H52E 109.5
H52D C52A H52E 109.5
C51A C52A H52F 109.5
H52D C52A H52F 109.5
H52E C52A H52F 109.5

loop_
_geom_bond_atom_site_label_1
_geom_bond_atom_site_label_2
_geom_bond_distance
Sb S6 2.5207(13)
Sb S2 2.5301(12)
Sb S4 2.5377(12)
Sb S1 2.8413(14)
Sb S5 2.9890(14)
Sb S3 3.0209(13)
Fe1 C14 2.025(6)
Fe1 C13 2.033(6)
Fe1 C8 2.039(6)
Fe1 C6 2.041(5)
Fe1 C10 2.042(6)
Fe1 C7 2.043(5)
Fe1 C9 2.054(5)
Fe1 C12 2.056(6)
Fe1 C11 2.061(6)
Fe1 C5 2.067(5)
Fe2 C24 2.011(8)
Fe2 C28 2.017(8)
Fe2 C27 2.025(8)
Fe2 C25 2.028(7)
Fe2 C19 2.029(5)
Fe2 C26 2.041(7)
Fe2 C23 2.043(6)
Fe2 C20 2.045(7)
Fe2 C22 2.053(6)
Fe2 C21 2.055(7)
Fe3 C38 2.027(6)
Fe3 C33 2.029(5)
Fe3 C37 2.031(5)
Fe3 C40 2.036(7)
Fe3 C36 2.037(6)
Fe3 C39 2.039(6)
Fe3 C34 2.040(5)
Fe3 C41 2.040(6)
Fe3 C42 2.045(6)
Fe3 C35 2.053(6)
S1 C1 1.702(5)
S2 C1 1.752(5)
S3 C15 1.691(5)
S4 C15 1.742(5)
S5 C29 1.703(5)
S6 C29 1.757(5)
N1 C1 1.324(7)
N1 C2 1.466(6)
N1 C4 1.479(6)
N2 C15 1.343(6)
N2 C16 1.465(7)
N2 C18 1.482(6)
N3 C29 1.311(7)
N3 C30 1.468(6)
N3 C32 1.483(6)
O1 C3 1.432(7)
O1 H1 0.8400
O2 C17 1.423(7)
O2 H2 0.8400
O3 C31 1.404(8)
O3 H3 0.8400
C2 C3 1.513(8)
C2 H2A 0.9900
C2 H2B 0.9900
C3 H3A 0.9900
C3 H3B 0.9900
C4 C5 1.498(7)
C4 H4A 0.9900
C4 H4B 0.9900
C5 C6 1.428(8)
C5 C9 1.428(7)
C6 C7 1.420(9)
C6 H6 0.9500
C7 C8 1.425(9)
C7 H7 0.9500
C8 C9 1.423(8)
C8 H8 0.9500
C9 H9 0.9500
C10 C11 1.407(10)
C10 C14 1.438(10)
C10 H10 0.9500
C11 C12 1.404(9)
C11 H11 0.9500
C12 C13 1.390(10)
C12 H12 0.9500
C13 C14 1.418(10)
C13 H13 0.9500
C14 H14 0.9500
C16 C17 1.520(8)
C16 H16A 0.9900
C16 H16B 0.9900
C17 H17A 0.9900
C17 H17B 0.9900
C18 C19 1.494(6)
C18 H18A 0.9900
C18 H18B 0.9900
C19 C20 1.406(8)
C19 C23 1.424(8)
C20 C21 1.433(9)
C20 H20 0.9500
C21 C22 1.400(11)
C21 H21 0.9500
C22 C23 1.420(8)
C22 H22 0.9500
C23 H23 0.9500
C24 C28 1.393(17)
C24 C25 1.405(12)
C24 H24 0.9500
C25 C26 1.391(13)
C25 H25 0.9500
C26 C27 1.423(10)
C26 H26 0.9500
C27 C28 1.405(15)
C27 H27 0.9500
C28 H28 0.9500
C30 C31 1.519(8)
C30 H30A 0.9900
C30 H30B 0.9900
C31 H31A 0.9900
C31 H31B 0.9900
C32 C33 1.495(7)
C32 H32A 0.9900
C32 H32B 0.9900
C33 C37 1.430(7)
C33 C34 1.432(7)
C34 C35 1.426(7)
C34 H34 0.9500
C35 C36 1.420(9)
C35 H35 0.9500
C36 C37 1.420(8)
C36 H36 0.9500
C37 H37 0.9500
C38 C39 1.410(10)
C38 C42 1.418(10)
C38 H38 0.9500
C39 C40 1.408(11)
C39 H39 0.9500
C40 C41 1.429(10)
C40 H40 0.9500
C41 C42 1.426(11)
C41 H41 0.9500
C42 H42 1.0000
O4 C51A 1.401(17)
O4 C51 1.45(2)
O4 H4 0.8400
C51 C52 1.55(2)
C51 H51A 0.9900
C51 H51B 0.9900
C52 H52A 0.9800
C52 H52B 0.9800
C52 H52C 0.9800
C51A C52A 1.41(3)
C51A H51C 0.9900
C51A H51D 0.9900
C52A H52D 0.9800
C52A H52E 0.9800
C52A H52F 0.9800

loop_
_geom_hbond_atom_site_label_D
_geom_hbond_atom_site_label_H
_geom_hbond_atom_site_label_A
_geom_hbond_distance_DH
_geom_hbond_distance_HA
_geom_hbond_distance_DA
_geom_hbond_angle_DHA
_geom_hbond_site_symmetry_A
O1 H1 O3 0.84 2.18 2.684(6) 118.7 2_765
O2 H2 O1 0.84 1.98 2.800(6) 164.9 1_455
O3 H3 O4 0.84 1.83 2.654(7) 168.2 .
C2 H2A S5 0.99 2.84 3.682(6) 143.1 1_655
C3 H3B S1 0.99 3.02 3.682(6) 124.9 2_765
C4 H4A O1 0.99 2.52 3.136(7) 120.1 .
C17 H17A S3 0.99 2.88 3.432(7) 116.4 .
C31 H31A S5 0.99 2.84 3.409(7) 117.5 .
C31 H31B S3 0.99 2.79 3.551(6) 134.1 2_665
C32 H32A O4 0.99 2.66 3.593(7) 157.1 .
C32 H32B S6 0.99 2.48 2.997(5) 112.2 .
O4 H4 O2 0.84 2.00 2.740(7) 146.0 1_665
C51A H51C S2 0.99 3.03 3.765(18) 132.0 1_565
C51A H51D S3 0.99 2.74 3.710(17) 166.2 1_565

loop_
_geom_torsion_atom_site_label_1
_geom_torsion_atom_site_label_2
_geom_torsion_atom_site_label_3
_geom_torsion_atom_site_label_4
_geom_torsion
C2 N1 C1 S1 -0.8(7)
C4 N1 C1 S1 177.5(4)
C2 N1 C1 S2 179.7(4)
C4 N1 C1 S2 -2.1(6)
Sb S1 C1 N1 -178.1(4)
Sb S1 C1 S2 1.5(3)
Sb S2 C1 N1 177.9(4)
Sb S2 C1 S1 -1.7(3)
C1 N1 C2 C3 -86.2(6)
C4 N1 C2 C3 95.4(6)
N1 C2 C3 O1 -58.4(7)
C1 N1 C4 C5 -94.9(6)
C2 N1 C4 C5 83.4(5)
N1 C4 C5 C6 -93.3(6)
N1 C4 C5 C9 96.4(6)
N1 C4 C5 Fe1 0.3(7)
C9 C5 C6 C7 0.6(5)
C4 C5 C6 C7 -171.3(4)
Fe1 C5 C6 C7 59.4(4)
C9 C5 C6 Fe1 -58.8(3)
C4 C5 C6 Fe1 129.3(4)
C5 C6 C7 C8 -0.6(6)
Fe1 C6 C7 C8 59.4(4)
C5 C6 C7 Fe1 -60.0(3)
C6 C7 C8 C9 0.4(6)
Fe1 C7 C8 C9 59.9(4)
C6 C7 C8 Fe1 -59.5(4)
C7 C8 C9 C5 0.0(6)
Fe1 C8 C9 C5 59.5(3)
C7 C8 C9 Fe1 -59.5(4)
C6 C5 C9 C8 -0.3(6)
C4 C5 C9 C8 171.4(4)
Fe1 C5 C9 C8 -58.8(4)
C6 C5 C9 Fe1 58.5(3)
C4 C5 C9 Fe1 -129.8(5)
C14 C10 C11 C12 0.2(6)
Fe1 C10 C11 C12 -58.9(4)
C14 C10 C11 Fe1 59.2(4)
C10 C11 C12 C13 -0.3(7)
Fe1 C11 C12 C13 -58.8(4)
C10 C11 C12 Fe1 58.5(4)
C11 C12 C13 C14 0.2(7)
Fe1 C12 C13 C14 -59.2(4)
C11 C12 C13 Fe1 59.4(4)
C12 C13 C14 C10 0.0(6)
Fe1 C13 C14 C10 -60.4(4)
C12 C13 C14 Fe1 60.3(4)
C11 C10 C14 C13 -0.1(6)
Fe1 C10 C14 C13 60.3(4)
C11 C10 C14 Fe1 -60.5(4)
C16 N2 C15 S3 3.3(6)
C18 N2 C15 S3 174.9(3)
C16 N2 C15 S4 -176.5(3)
C18 N2 C15 S4 -4.9(6)
Sb S3 C15 N2 164.3(4)
Sb S3 C15 S4 -15.8(2)
Sb S4 C15 N2 -161.5(3)
Sb S4 C15 S3 18.7(3)
C15 N2 C16 C17 -81.7(6)
C18 N2 C16 C17 106.2(5)
N2 C16 C17 O2 -50.4(7)
C15 N2 C18 C19 -90.1(5)
C16 N2 C18 C19 82.0(5)
N2 C18 C19 C20 83.9(8)
N2 C18 C19 C23 -92.6(6)
N2 C18 C19 Fe2 176.2(4)
C23 C19 C20 C21 -2.1(8)
C18 C19 C20 C21 -179.2(6)
Fe2 C19 C20 C21 58.9(6)
C23 C19 C20 Fe2 -61.0(4)
C18 C19 C20 Fe2 121.9(6)
C19 C20 C21 C22 1.2(9)
Fe2 C20 C21 C22 59.6(5)
C19 C20 C21 Fe2 -58.4(5)
C20 C21 C22 C23 0.3(9)
Fe2 C21 C22 C23 59.3(4)
C20 C21 C22 Fe2 -59.1(6)
C21 C22 C23 C19 -1.6(7)
Fe2 C22 C23 C19 58.3(4)
C21 C22 C23 Fe2 -59.8(5)
C20 C19 C23 C22 2.3(7)
C18 C19 C23 C22 179.4(5)
Fe2 C19 C23 C22 -58.9(4)
C20 C19 C23 Fe2 61.2(5)
C18 C19 C23 Fe2 -121.7(6)
C28 C24 C25 C26 0.1(12)
Fe2 C24 C25 C26 -59.9(7)
C28 C24 C25 Fe2 60.0(7)
C24 C25 C26 C27 0.8(11)
Fe2 C25 C26 C27 -58.2(5)
C24 C25 C26 Fe2 59.0(7)
C25 C26 C27 C28 -1.3(9)
Fe2 C26 C27 C28 -59.9(5)
C25 C26 C27 Fe2 58.5(6)
C25 C24 C28 C27 -0.9(11)
Fe2 C24 C28 C27 59.2(6)
C25 C24 C28 Fe2 -60.2(7)
C26 C27 C28 C24 1.4(9)
Fe2 C27 C28 C24 -59.0(7)
C26 C27 C28 Fe2 60.4(5)
C30 N3 C29 S5 -2.8(7)
C32 N3 C29 S5 177.7(4)
C30 N3 C29 S6 177.4(4)
C32 N3 C29 S6 -2.1(6)
Sb S5 C29 N3 167.2(4)
Sb S5 C29 S6 -13.0(2)
Sb S6 C29 N3 -164.9(4)
Sb S6 C29 S5 15.3(3)
C29 N3 C30 C31 -78.0(7)
C32 N3 C30 C31 101.5(6)
N3 C30 C31 O3 -53.1(7)
C29 N3 C32 C33 -103.6(5)
C30 N3 C32 C33 76.9(5)
N3 C32 C33 C37 -91.5(6)
N3 C32 C33 C34 86.9(6)
N3 C32 C33 Fe3 178.0(3)
C37 C33 C34 C35 0.2(6)
C32 C33 C34 C35 -178.4(5)
Fe3 C33 C34 C35 59.4(4)
C37 C33 C34 Fe3 -59.2(4)
C32 C33 C34 Fe3 122.1(5)
C33 C34 C35 C36 -0.1(6)
Fe3 C34 C35 C36 58.6(4)
C33 C34 C35 Fe3 -58.7(3)
C34 C35 C36 C37 0.0(7)
Fe3 C35 C36 C37 58.6(4)
C34 C35 C36 Fe3 -58.6(4)
C35 C36 C37 C33 0.1(7)
Fe3 C36 C37 C33 59.3(4)
C35 C36 C37 Fe3 -59.2(4)
C34 C33 C37 C36 -0.2(6)
C32 C33 C37 C36 178.4(5)
Fe3 C33 C37 C36 -59.6(4)
C34 C33 C37 Fe3 59.4(3)
C32 C33 C37 Fe3 -121.9(5)
C42 C38 C39 C40 1.4(8)
Fe3 C38 C39 C40 -58.7(5)
C42 C38 C39 Fe3 60.2(4)
C38 C39 C40 C41 -1.0(8)
Fe3 C39 C40 C41 -59.5(5)
C38 C39 C40 Fe3 58.5(5)
C39 C40 C41 C42 0.2(7)
Fe3 C40 C41 C42 -59.5(4)
C39 C40 C41 Fe3 59.7(5)
C39 C38 C42 C41 -1.3(7)
Fe3 C38 C42 C41 58.8(4)
C39 C38 C42 Fe3 -60.1(5)
C40 C41 C42 C38 0.7(7)
Fe3 C41 C42 C38 -58.5(4)
C40 C41 C42 Fe3 59.2(4)

loop_
_exptl_oxdiff_crystal_face_indexfrac_h
_exptl_oxdiff_crystal_face_indexfrac_k
_exptl_oxdiff_crystal_face_indexfrac_l
_exptl_oxdiff_crystal_face_x
_exptl_oxdiff_crystal_face_y
_exptl_oxdiff_crystal_face_z
-1.8060 -7.0569 -0.1537 0.2295 0.9593 0.1647
-0.8258 -1.5524 12.1843 0.0443 0.1818 -0.9823
-0.0994 0.4146 -12.0602 -0.0776 0.0359 0.9963
-6.7707 2.3448 -0.8272 -0.9027 0.4298 0.0168
6.7551 -2.3482 1.1051 0.9022 -0.4295 -0.0399
-1.7075 -6.8584 -1.5078 0.2237 0.9355 0.2733
-0.6678 -0.9381 12.1758 0.0243 0.0983 -0.9949
1.8432 7.1180 -0.4596 -0.2312 -0.9661 -0.1149
